data_1540503
loop_
_publ_author_name
'Stoyko, Stanislav'
'Voss, Leonard'
'He, Hua'
'Bobev, Svilen'

_publ_section_title
;
 Synthesis, Crystal and Electronic Structures of the Pnictides AE3TrPn3
 (AE = Sr, Ba; Tr = Al, Ga; Pn = P, As)
;
_journal_issue 4
_journal_name_full Crystals
_journal_page_first 433
_journal_paper_doi 10.3390/cryst5040433
_journal_volume 5
_journal_year 2015
_chemical_formula_structural 'Ba3 Ga As3'
_chemical_formula_sum 'As3 Ba3 Ga'
_chemical_formula_weight 706.50
_chemical_name_common 'Barium gallium arsenide (3/1/3)'
_chemical_name_systematic 'Barium gallium arsenide (3/1/3)'
_space_group_IT_number 62
_symmetry_cell_setting orthorhombic
_symmetry_space_group_name_Hall '-P 2ac 2n'
_symmetry_space_group_name_H-M 'P n m a'
_atom_sites_solution_primary direct
_atom_sites_solution_secondary difmap
_audit_creation_method SHELXL-97
_cell_angle_alpha 90.00
_cell_angle_beta 90.00
_cell_angle_gamma 90.00
_cell_formula_units_Z 8
_cell_length_a 13.3589(10)
_cell_length_b 19.9788(15)
_cell_length_c 6.8008(5)
_cell_measurement_reflns_used 9988
_cell_measurement_temperature 200(2)
_cell_measurement_theta_max 30.61
_cell_measurement_theta_min 3.22
_cell_volume 1815.1(2)
_computing_cell_refinement 'SMART (Bruker, 2002)'
_computing_data_collection 'SMART (Bruker, 2002)'
_computing_data_reduction 'SAINT (Bruker, 2002)'
_computing_molecular_graphics 'SHELXTL (Sheldrick, 2008)'
_computing_publication_material 'SHELXTL (Sheldrick, 2008)'
_computing_structure_refinement 'SHELXL97 (Sheldrick, 2008)'
_computing_structure_solution 'SHELXS97 (Sheldrick, 2008)'
_diffrn_ambient_temperature 200(2)
_diffrn_measured_fraction_theta_full 0.968
_diffrn_measured_fraction_theta_max 0.968
_diffrn_measurement_device_type 'Bruker SMART CCD area-detector'
_diffrn_measurement_method '\f and \w'
_diffrn_radiation_monochromator graphite
_diffrn_radiation_source 'fine-focus sealed tube'
_diffrn_radiation_type MoK\a
_diffrn_radiation_wavelength 0.71073
_diffrn_reflns_av_R_equivalents 0.0282
_diffrn_reflns_av_sigmaI/netI 0.0186
_diffrn_reflns_limit_h_max 19
_diffrn_reflns_limit_h_min -19
_diffrn_reflns_limit_k_max 28
_diffrn_reflns_limit_k_min -28
_diffrn_reflns_limit_l_max 9
_diffrn_reflns_limit_l_min -9
_diffrn_reflns_number 18478
_diffrn_reflns_theta_full 30.81
_diffrn_reflns_theta_max 30.81
_diffrn_reflns_theta_min 2.04
_diffrn_standards_number 0
_exptl_absorpt_coefficient_mu 26.537
_exptl_absorpt_correction_T_max 0.3949
_exptl_absorpt_correction_T_min 0.1156
_exptl_absorpt_correction_type multi-scan
_exptl_absorpt_process_details 'SADABS (Sheldrick, 2008)'
_exptl_crystal_colour grey
_exptl_crystal_density_diffrn 5.171
_exptl_crystal_density_method 'not measured'
_exptl_crystal_description plate
_exptl_crystal_F_000 2384
_exptl_crystal_size_max 0.14
_exptl_crystal_size_mid 0.08
_exptl_crystal_size_min 0.04
_refine_diff_density_max 0.887
_refine_diff_density_min -0.824
_refine_diff_density_rms 0.195
_refine_ls_extinction_coef 0.000309(11)
_refine_ls_extinction_expression Fc^*^=kFc[1+0.001xFc^2^\l^3^/sin(2\q)]^-1/4^
_refine_ls_extinction_method SHELXL
_refine_ls_goodness_of_fit_ref 1.114
_refine_ls_matrix_type full
_refine_ls_number_parameters 71
_refine_ls_number_reflns 2830
_refine_ls_number_restraints 0
_refine_ls_restrained_S_all 1.114
_refine_ls_R_factor_all 0.0205
_refine_ls_R_factor_gt 0.0159
_refine_ls_shift/su_max 0.002
_refine_ls_shift/su_mean 0.000
_refine_ls_structure_factor_coef Fsqd
_refine_ls_weighting_details 'calc w=1/[\s^2^(Fo^2^)+(0.0103P)^2^+1.7008P] where P=(Fo^2^+2Fc^2^)/3'
_refine_ls_weighting_scheme calc
_refine_ls_wR_factor_gt 0.0296
_refine_ls_wR_factor_ref 0.0314
_reflns_number_gt 2527
_reflns_number_total 2830
_reflns_threshold_expression I>2\s(I)
_cod_data_source_file Ba3GaAs3.cif
_cod_data_source_block Ba3GaAs3
_cod_database_code 1540503

loop_
_symmetry_equiv_pos_as_xyz
'x, y, z'
'-x+1/2, -y, z+1/2'
'-x, y+1/2, -z'
'x+1/2, -y+1/2, -z+1/2'
'-x, -y, -z'
'x-1/2, y, -z-1/2'
'x, -y-1/2, z'
'-x-1/2, y-1/2, z-1/2'

loop_
_atom_site_label
_atom_site_type_symbol
_atom_site_fract_x
_atom_site_fract_y
_atom_site_fract_z
_atom_site_U_iso_or_equiv
_atom_site_adp_type
_atom_site_occupancy
_atom_site_symmetry_multiplicity
_atom_site_calc_flag
_atom_site_refinement_flags
Ba1 Ba 0.010983(11) 0.575295(8) 0.27503(2) 0.00959(4) Uani 1 1 d .
Ba2 Ba 0.265886(11) 0.074780(9) 0.31222(2) 0.00958(4) Uani 1 1 d .
Ba3 Ba 0.268364(16) 0.2500 0.68616(3) 0.00894(5) Uani 1 2 d S
Ba4 Ba 0.479371(16) 0.2500 0.16338(3) 0.00932(5) Uani 1 2 d S
Ga Ga 0.12737(2) 0.164949(14) 0.01690(4) 0.00787(6) Uani 1 1 d .
As1 As 0.22915(3) 0.2500 0.20661(5) 0.00854(8) Uani 1 2 d S
As2 As 0.02242(3) 0.2500 0.82548(5) 0.00842(8) Uani 1 2 d S
As3 As 0.01687(2) 0.091212(14) 0.22609(4) 0.00917(6) Uani 1 1 d .
As4 As 0.26014(2) 0.592112(15) 0.30814(4) 0.00912(6) Uani 1 1 d .

loop_
_atom_site_aniso_label
_atom_site_aniso_U_11
_atom_site_aniso_U_22
_atom_site_aniso_U_33
_atom_site_aniso_U_23
_atom_site_aniso_U_13
_atom_site_aniso_U_12
Ba1 0.00940(8) 0.00939(8) 0.00997(7) 0.00046(5) -0.00045(5) 0.00019(6)
Ba2 0.00951(8) 0.00928(8) 0.00997(8) -0.00006(6) -0.00031(5) 0.00021(6)
Ba3 0.00956(11) 0.00792(11) 0.00934(10) 0.000 0.00079(7) 0.000
Ba4 0.00970(10) 0.00872(11) 0.00953(10) 0.000 -0.00047(8) 0.000
Ga 0.00875(13) 0.00679(14) 0.00807(13) -0.00006(10) 0.00010(10) -0.00004(10)
As1 0.00856(18) 0.00771(19) 0.00936(18) 0.000 -0.00234(13) 0.000
As2 0.00836(17) 0.00785(19) 0.00905(17) 0.000 -0.00212(13) 0.000
As3 0.00974(13) 0.00770(14) 0.01008(12) 0.00121(9) 0.00105(10) -0.00137(10)
As4 0.01000(13) 0.00740(14) 0.00995(13) -0.00062(10) -0.00164(9) -0.00163(10)

loop_
_atom_type_symbol
_atom_type_description
_atom_type_scat_dispersion_real
_atom_type_scat_dispersion_imag
_atom_type_scat_source
Ga Ga 0.2307 1.6083 'International Tables Vol C Tables 4.2.6.8 and 6.1.1.4'
As As 0.0499 2.0058 'International Tables Vol C Tables 4.2.6.8 and 6.1.1.4'
Ba Ba -0.3244 2.2819 'International Tables Vol C Tables 4.2.6.8 and 6.1.1.4'

loop_
_geom_angle_atom_site_label_1
_geom_angle_atom_site_label_2
_geom_angle_atom_site_label_3
_geom_angle
_geom_angle_site_symmetry_1
_geom_angle_site_symmetry_3
Ga Ba1 As3 120.047(9) 3 7_565
Ga Ba1 As4 123.385(9) 3 .
As3 Ba1 As4 94.763(8) 7_565 .
Ga Ba1 As4 44.493(7) 3 6_556
As3 Ba1 As4 95.995(8) 7_565 6_556
As4 Ba1 As4 167.257(11) . 6_556
Ga Ba1 As3 119.452(9) 3 3_556
As3 Ba1 As3 101.147(7) 7_565 3_556
As4 Ba1 As3 91.833(7) . 3_556
As4 Ba1 As3 92.769(8) 6_556 3_556
Ga Ba1 As3 44.200(7) 3 3
As3 Ba1 As3 89.764(8) 7_565 3
As4 Ba1 As3 99.468(8) . 3
As4 Ba1 As3 73.794(7) 6_556 3
As3 Ba1 As3 163.620(11) 3_556 3
Ga Ba1 As2 43.631(8) 3 5_566
As3 Ba1 As2 162.282(9) 7_565 5_566
As4 Ba1 As2 92.223(9) . 5_566
As4 Ba1 As2 75.551(9) 6_556 5_566
As3 Ba1 As2 94.871(9) 3_556 5_566
As3 Ba1 As2 73.015(8) 3 5_566
Ga Ba1 Ba1 141.365(9) 3 5_566
As3 Ba1 Ba1 51.436(7) 7_565 5_566
As4 Ba1 Ba1 95.166(7) . 5_566
As4 Ba1 Ba1 96.874(7) 6_556 5_566
As3 Ba1 Ba1 49.711(7) 3_556 5_566
As3 Ba1 Ba1 139.587(9) 3 5_566
As2 Ba1 Ba1 143.926(9) 5_566 5_566
Ga Ba1 Ba2 87.066(8) 3 8_665
As3 Ba1 Ba2 84.792(6) 7_565 8_665
As4 Ba1 Ba2 50.683(6) . 8_665
As4 Ba1 Ba2 123.691(7) 6_556 8_665
As3 Ba1 Ba2 142.512(7) 3_556 8_665
As3 Ba1 Ba2 49.897(6) 3 8_665
As2 Ba1 Ba2 87.101(7) 5_566 8_665
Ba1 Ba1 Ba2 124.180(7) 5_566 8_665
Ga Ba1 Ba4 86.899(8) 3 2_565
As3 Ba1 Ba4 148.457(7) 7_565 2_565
As4 Ba1 Ba4 81.397(7) . 2_565
As4 Ba1 Ba4 92.887(7) 6_556 2_565
As3 Ba1 Ba4 48.110(6) 3_556 2_565
As3 Ba1 Ba4 121.775(8) 3 2_565
As2 Ba1 Ba4 48.893(7) 5_566 2_565
Ba1 Ba1 Ba4 97.497(8) 5_566 2_565
Ba2 Ba1 Ba4 114.807(6) 8_665 2_565
Ga Ba1 Ba2 82.663(8) 3 4_455
As3 Ba1 Ba2 48.555(6) 7_565 4_455
As4 Ba1 Ba2 143.286(8) . 4_455
As4 Ba1 Ba2 47.671(7) 6_556 4_455
As3 Ba1 Ba2 96.539(6) 3_556 4_455
As3 Ba1 Ba2 81.471(6) 3 4_455
As2 Ba1 Ba2 122.383(8) 5_566 4_455
Ba1 Ba1 Ba2 64.922(5) 5_566 4_455
Ba2 Ba1 Ba2 113.883(6) 8_665 4_455
Ba4 Ba1 Ba2 129.420(6) 2_565 4_455
Ga Ba1 Ba2 145.454(7) 3 7_565
As3 Ba1 Ba2 48.053(6) 7_565 7_565
As4 Ba1 Ba2 47.039(7) . 7_565
As4 Ba1 Ba2 144.041(8) 6_556 7_565
As3 Ba1 Ba2 95.016(6) 3_556 7_565
As3 Ba1 Ba2 101.362(6) 3 7_565
As2 Ba1 Ba2 138.278(8) 5_566 7_565
Ba1 Ba1 Ba2 63.256(5) 5_566 7_565
Ba2 Ba1 Ba2 61.549(5) 8_665 7_565
Ba4 Ba1 Ba2 118.055(6) 2_565 7_565
Ba2 Ba1 Ba2 96.514(8) 4_455 7_565
Ga Ba2 As4 122.165(8) . 7_565
Ga Ba2 As3 117.413(9) . 6_656
As4 Ba2 As3 96.852(8) 7_565 6_656
Ga Ba2 As3 44.467(7) . .
As4 Ba2 As3 94.170(8) 7_565 .
As3 Ba2 As3 161.796(8) 6_656 .
Ga Ba2 As4 119.596(9) . 8_656
As4 Ba2 As4 96.168(8) 7_565 8_656
As3 Ba2 As4 99.652(8) 6_656 8_656
As3 Ba2 As4 93.497(8) . 8_656
Ga Ba2 As4 43.983(7) . 8_655
As4 Ba2 As4 95.129(8) 7_565 8_655
As3 Ba2 As4 90.778(7) 6_656 8_655
As3 Ba2 As4 73.802(7) . 8_655
As4 Ba2 As4 163.577(11) 8_656 8_655
Ga Ba2 As1 42.812(8) . .
As4 Ba2 As1 164.885(9) 7_565 .
As3 Ba2 As1 91.454(9) 6_656 .
As3 Ba2 As1 74.834(8) . .
As4 Ba2 As1 94.852(9) 8_656 .
As4 Ba2 As1 72.074(8) 8_655 .
Ga Ba2 Ba3 85.391(8) . .
As4 Ba2 Ba3 144.474(7) 7_565 .
As3 Ba2 Ba3 87.658(6) 6_656 .
As3 Ba2 Ba3 91.759(7) . .
As4 Ba2 Ba3 48.470(6) 8_656 .
As4 Ba2 Ba3 120.111(8) 8_655 .
As1 Ba2 Ba3 48.158(8) . .
Ga Ba2 Ba1 146.444(8) . 8_656
As4 Ba2 Ba1 91.389(6) 7_565 8_656
As3 Ba2 Ba1 51.204(6) 6_656 8_656
As3 Ba2 Ba1 143.046(7) . 8_656
As4 Ba2 Ba1 49.563(6) 8_656 8_656
As4 Ba2 Ba1 141.956(7) 8_655 8_656
As1 Ba2 Ba1 103.641(7) . 8_656
Ba3 Ba2 Ba1 64.284(5) . 8_656
Ga Ba2 Ba1 134.485(8) . 4
As4 Ba2 Ba1 49.196(6) 7_565 4
As3 Ba2 Ba1 47.891(7) 6_656 4
As3 Ba2 Ba1 139.326(8) . 4
As4 Ba2 Ba1 105.883(6) 8_656 4
As4 Ba2 Ba1 90.525(6) 8_655 4
As1 Ba2 Ba1 136.279(8) . 4
Ba3 Ba2 Ba1 127.867(6) . 4
Ba1 Ba2 Ba1 66.117(6) 8_656 4
Ga Ba2 Ba1 84.567(8) . 7_565
As4 Ba2 Ba1 47.364(6) 7_565 7_565
As3 Ba2 Ba1 143.453(8) 6_656 7_565
As3 Ba2 Ba1 47.131(7) . 7_565
As4 Ba2 Ba1 92.618(6) 8_656 7_565
As4 Ba2 Ba1 86.310(6) 8_655 7_565
As1 Ba2 Ba1 121.824(8) . 7_565
Ba3 Ba2 Ba1 124.908(6) . 7_565
Ba1 Ba2 Ba1 123.866(6) 8_656 7_565
Ba1 Ba2 Ba1 95.666(8) 4 7_565
Ga Ba2 Ba2 81.371(7) . 2_554
As4 Ba2 Ba2 48.288(7) 7_565 2_554
As3 Ba2 Ba2 95.670(7) 6_656 2_554
As3 Ba2 Ba2 80.966(6) . 2_554
As4 Ba2 Ba2 142.878(8) 8_656 2_554
As4 Ba2 Ba2 46.842(6) 8_655 2_554
As1 Ba2 Ba2 118.437(8) . 2_554
Ba3 Ba2 Ba2 166.404(6) . 2_554
Ba1 Ba2 Ba2 127.501(7) 8_656 2_554
Ba1 Ba2 Ba2 61.915(5) 4 2_554
Ba1 Ba2 Ba2 56.960(5) 7_565 2_554
As4 Ba3 As4 147.723(12) 2_565 8_656
As4 Ba3 As1 103.358(6) 2_565 .
As4 Ba3 As1 103.358(6) 8_656 .
As4 Ba3 Ga 44.482(7) 2_565 7_566
As4 Ba3 Ga 104.444(9) 8_656 7_566
As1 Ba3 Ga 124.536(10) . 7_566
As4 Ba3 Ga 104.444(9) 2_565 1_556
As4 Ba3 Ga 44.482(7) 8_656 1_556
As1 Ba3 Ga 124.536(10) . 1_556
Ga Ba3 Ga 60.160(11) 7_566 1_556
As4 Ba3 As2 96.997(6) 2_565 6_657
As4 Ba3 As2 96.997(6) 8_656 6_657
As1 Ba3 As2 97.790(11) . 6_657
Ga Ba3 As2 124.811(9) 7_566 6_657
Ga Ba3 As2 124.811(9) 1_556 6_657
As4 Ba3 As2 79.548(6) 2_565 .
As4 Ba3 As2 79.548(6) 8_656 .
As1 Ba3 As2 96.960(11) . .
Ga Ba3 As2 44.141(7) 7_566 .
Ga Ba3 As2 44.141(7) 1_556 .
As2 Ba3 As2 165.251(8) 6_657 .
As4 Ba3 As1 74.522(6) 2_565 1_556
As4 Ba3 As1 74.522(6) 8_656 1_556
As1 Ba3 As1 162.455(15) . 1_556
Ga Ba3 As1 42.470(7) 7_566 1_556
Ga Ba3 As1 42.470(7) 1_556 1_556
As2 Ba3 As1 99.756(10) 6_657 1_556
As2 Ba3 As1 65.495(9) . 1_556
As4 Ba3 Ba4 83.414(6) 2_565 1_556
As4 Ba3 Ba4 83.415(6) 8_656 1_556
As1 Ba3 Ba4 148.151(10) . 1_556
Ga Ba3 Ba4 82.149(8) 7_566 1_556
Ga Ba3 Ba4 82.149(9) 1_556 1_556
As2 Ba3 Ba4 50.361(8) 6_657 1_556
As2 Ba3 Ba4 114.890(10) . 1_556
As1 Ba3 Ba4 49.395(8) 1_556 1_556
As4 Ba3 Ba2 50.982(7) 2_565 7_565
As4 Ba3 Ba2 157.627(8) 8_656 7_565
As1 Ba3 Ba2 54.444(4) . 7_565
Ga Ba3 Ba2 88.864(7) 7_566 7_565
Ga Ba3 Ba2 142.294(8) 1_556 7_565
As2 Ba3 Ba2 89.653(5) 6_657 7_565
As2 Ba3 Ba2 98.945(5) . 7_565
As1 Ba3 Ba2 125.470(4) 1_556 7_565
Ba4 Ba3 Ba2 116.664(5) 1_556 7_565
As4 Ba3 Ba2 157.627(8) 2_565 .
As4 Ba3 Ba2 50.982(7) 8_656 .
As1 Ba3 Ba2 54.444(4) . .
Ga Ba3 Ba2 142.294(8) 7_566 .
Ga Ba3 Ba2 88.864(7) 1_556 .
As2 Ba3 Ba2 89.653(5) 6_657 .
As2 Ba3 Ba2 98.945(5) . .
As1 Ba3 Ba2 125.469(4) 1_556 .
Ba4 Ba3 Ba2 116.663(5) 1_556 .
Ba2 Ba3 Ba2 108.001(8) 7_565 .
As4 Ba3 Ba4 91.932(6) 2_565 6_556
As4 Ba3 Ba4 91.932(6) 8_656 6_556
As1 Ba3 Ba4 49.251(8) . 6_556
Ga Ba3 Ba4 82.807(8) 7_566 6_556
Ga Ba3 Ba4 82.807(8) 1_556 6_556
As2 Ba3 Ba4 147.041(9) 6_657 6_556
As2 Ba3 Ba4 47.709(8) . 6_556
As1 Ba3 Ba4 113.204(9) 1_556 6_556
Ba4 Ba3 Ba4 162.598(7) 1_556 6_556
Ba2 Ba3 Ba4 71.658(4) 7_565 6_556
Ba2 Ba3 Ba4 71.659(4) . 6_556
As3 Ba4 As3 148.213(12) 4 6_656
As3 Ba4 As1 97.545(6) 4 .
As3 Ba4 As1 97.545(6) 6_656 .
As3 Ba4 As2 101.459(6) 4 6_656
As3 Ba4 As2 101.459(6) 6_656 6_656
As1 Ba4 As2 104.839(11) . 6_656
As3 Ba4 Ga 44.289(7) 4 4
As3 Ba4 Ga 104.301(9) 6_656 4
As1 Ba4 Ga 121.604(9) . 4
As2 Ba4 Ga 122.132(9) 6_656 4
As3 Ba4 Ga 104.301(9) 4 6_656
As3 Ba4 Ga 44.289(7) 6_656 6_656
As1 Ba4 Ga 121.604(9) . 6_656
As2 Ba4 Ga 122.132(9) 6_656 6_656
Ga Ba4 Ga 60.073(11) 4 6_656
As3 Ba4 As1 78.161(6) 4 6_656
As3 Ba4 As1 78.161(6) 6_656 6_656
As1 Ba4 As1 160.132(7) . 6_656
As2 Ba4 As1 95.028(11) 6_656 6_656
Ga Ba4 As1 43.361(7) 4 6_656
Ga Ba4 As1 43.361(7) 6_656 6_656
As3 Ba4 As2 75.545(6) 4 6_657
As3 Ba4 As2 75.545(6) 6_656 6_657
As1 Ba4 As2 94.366(10) . 6_657
As2 Ba4 As2 160.795(14) 6_656 6_657
Ga Ba4 As2 43.367(7) 4 6_657
Ga Ba4 As2 43.367(7) 6_656 6_657
As1 Ba4 As2 65.766(9) 6_656 6_657
As3 Ba4 Ba3 105.762(6) 4 1_554
As3 Ba4 Ba3 105.761(6) 6_656 1_554
As1 Ba4 Ba3 54.051(8) . 1_554
As2 Ba4 Ba3 50.788(9) 6_656 1_554
Ga Ba4 Ba3 149.938(6) 4 1_554
Ga Ba4 Ba3 149.938(6) 6_656 1_554
As1 Ba4 Ba3 145.817(9) 6_656 1_554
As2 Ba4 Ba3 148.417(9) 6_657 1_554
As3 Ba4 Ba1 154.106(8) 4 8_655
As3 Ba4 Ba1 50.681(7) 6_656 8_655
As1 Ba4 Ba1 94.712(6) . 8_655
As2 Ba4 Ba1 53.178(4) 6_656 8_655
Ga Ba4 Ba1 140.190(8) 4 8_655
Ga Ba4 Ba1 88.292(7) 6_656 8_655
As1 Ba4 Ba1 97.241(6) 6_656 8_655
As2 Ba4 Ba1 126.175(5) 6_657 8_655
Ba3 Ba4 Ba1 64.147(5) 1_554 8_655
As3 Ba4 Ba1 50.681(7) 4 2_564
As3 Ba4 Ba1 154.106(8) 6_656 2_564
As1 Ba4 Ba1 94.712(6) . 2_564
As2 Ba4 Ba1 53.178(4) 6_656 2_564
Ga Ba4 Ba1 88.292(7) 4 2_564
Ga Ba4 Ba1 140.190(8) 6_656 2_564
As1 Ba4 Ba1 97.241(6) 6_656 2_564
As2 Ba4 Ba1 126.175(5) 6_657 2_564
Ba3 Ba4 Ba1 64.147(5) 1_554 2_564
Ba1 Ba4 Ba1 105.707(8) 8_655 2_564
As3 Ba4 Ba3 89.437(6) 4 6_656
As3 Ba4 Ba3 89.437(6) 6_656 6_656
As1 Ba4 Ba3 153.404(9) . 6_656
As2 Ba4 Ba3 48.565(8) 6_656 6_656
Ga Ba4 Ba3 80.787(8) 4 6_656
Ga Ba4 Ba3 80.787(8) 6_656 6_656
As1 Ba4 Ba3 46.464(8) 6_656 6_656
As2 Ba4 Ba3 112.230(9) 6_657 6_656
Ba3 Ba4 Ba3 99.353(7) 1_554 6_656
Ba1 Ba4 Ba3 70.045(4) 8_655 6_656
Ba1 Ba4 Ba3 70.045(4) 2_564 6_656
As3 Ga As4 109.155(15) . 8_655
As3 Ga As1 114.759(15) . .
As4 Ga As1 110.706(16) 8_655 .
As3 Ga As2 110.719(15) . 1_554
As4 Ga As2 114.975(15) 8_655 1_554
As1 Ga As2 96.194(13) . 1_554
As3 Ga Ba1 71.949(11) . 3_545
As4 Ga Ba1 71.204(11) 8_655 3_545
As1 Ga Ba1 170.807(13) . 3_545
As2 Ga Ba1 75.144(10) 1_554 3_545
As3 Ga Ba2 70.333(11) . .
As4 Ga Ba2 72.038(11) 8_655 .
As1 Ga Ba2 75.689(11) . .
As2 Ga Ba2 171.072(13) 1_554 .
Ba1 Ga Ba2 113.150(11) 3_545 .
As3 Ga Ba3 172.390(13) . 1_554
As4 Ga Ba3 65.525(10) 8_655 1_554
As1 Ga Ba3 72.731(12) . 1_554
As2 Ga Ba3 68.535(12) 1_554 1_554
Ba1 Ga Ba3 100.769(10) 3_545 1_554
Ba2 Ga Ba3 111.658(11) . 1_554
As3 Ga Ba4 65.832(10) . 6_556
As4 Ga Ba4 173.718(13) 8_655 6_556
As1 Ga Ba4 69.523(12) . 6_556
As2 Ga Ba4 70.994(12) 1_554 6_556
Ba1 Ga Ba4 109.624(10) 3_545 6_556
Ba2 Ga Ba4 102.230(10) . 6_556
Ba3 Ga Ba4 119.843(10) 1_554 6_556
Ga As1 Ga 84.390(18) . 7_565
Ga As1 Ba3 126.069(12) . .
Ga As1 Ba3 126.069(12) 7_565 .
Ga As1 Ba4 119.384(12) . .
Ga As1 Ba4 119.384(12) 7_565 .
Ba3 As1 Ba4 85.900(10) . .
Ga As1 Ba4 67.116(11) . 6_556
Ga As1 Ba4 67.117(11) 7_565 6_556
Ba3 As1 Ba4 84.285(10) . 6_556
Ba4 As1 Ba4 170.186(12) . 6_556
Ga As1 Ba3 64.800(10) . 1_554
Ga As1 Ba3 64.799(11) 7_565 1_554
Ba3 As1 Ba3 162.454(14) . 1_554
Ba4 As1 Ba3 76.554(9) . 1_554
Ba4 As1 Ba3 113.260(11) 6_556 1_554
Ga As1 Ba2 145.741(13) . 7_565
Ga As1 Ba2 61.499(8) 7_565 7_565
Ba3 As1 Ba2 77.398(6) . 7_565
Ba4 As1 Ba2 83.218(7) . 7_565
Ba4 As1 Ba2 94.618(7) 6_556 7_565
Ba3 As1 Ba2 100.198(7) 1_554 7_565
Ga As1 Ba2 61.499(8) . .
Ga As1 Ba2 145.741(13) 7_565 .
Ba3 As1 Ba2 77.398(6) . .
Ba4 As1 Ba2 83.218(7) . .
Ba4 As1 Ba2 94.618(7) 6_556 .
Ba3 As1 Ba2 100.198(7) 1_554 .
Ba2 As1 Ba2 152.089(13) 7_565 .
Ga As2 Ga 83.219(17) 7_566 1_556
Ga As2 Ba4 126.490(12) 7_566 6_556
Ga As2 Ba4 126.490(12) 1_556 6_556
Ga As2 Ba3 124.031(12) 7_566 6_557
Ga As2 Ba3 124.031(12) 1_556 6_557
Ba4 As2 Ba3 78.850(9) 6_556 6_557
Ga As2 Ba3 67.324(11) 7_566 .
Ga As2 Ba3 67.324(11) 1_556 .
Ba4 As2 Ba3 83.727(10) 6_556 .
Ba3 As2 Ba3 162.578(12) 6_557 .
Ga As2 Ba4 65.639(11) 7_566 6_557
Ga As2 Ba4 65.639(11) 1_556 6_557
Ba4 As2 Ba4 160.793(14) 6_556 6_557
Ba3 As2 Ba4 81.943(10) 6_557 6_557
Ba3 As2 Ba4 115.479(11) . 6_557
Ga As2 Ba1 144.275(13) 7_566 3_546
Ga As2 Ba1 61.224(8) 1_556 3_546
Ba4 As2 Ba1 77.929(6) 6_556 3_546
Ba3 As2 Ba1 82.594(7) 6_557 3_546
Ba3 As2 Ba1 93.829(7) . 3_546
Ba4 As2 Ba1 99.661(6) 6_557 3_546
Ga As2 Ba1 61.224(8) 7_566 5_566
Ga As2 Ba1 144.275(13) 1_556 5_566
Ba4 As2 Ba1 77.929(6) 6_556 5_566
Ba3 As2 Ba1 82.594(7) 6_557 5_566
Ba3 As2 Ba1 93.829(7) . 5_566
Ba4 As2 Ba1 99.661(6) 6_557 5_566
Ba1 As2 Ba1 153.673(12) 3_546 5_566
Ga As3 Ba4 69.879(11) . 6_556
Ga As3 Ba1 130.565(12) . 7_565
Ba4 As3 Ba1 158.509(10) 6_556 7_565
Ga As3 Ba2 126.402(12) . 6_556
Ba4 As3 Ba2 87.724(8) 6_556 6_556
Ba1 As3 Ba2 83.554(7) 7_565 6_556
Ga As3 Ba2 65.199(10) . .
Ba4 As3 Ba2 101.687(9) 6_556 .
Ba1 As3 Ba2 84.815(7) 7_565 .
Ba2 As3 Ba2 167.574(11) 6_556 .
Ga As3 Ba1 132.482(12) . 3_546
Ba4 As3 Ba1 81.210(8) 6_556 3_546
Ba1 As3 Ba1 78.852(7) 7_565 3_546
Ba2 As3 Ba1 87.684(7) 6_556 3_546
Ba2 As3 Ba1 85.790(7) . 3_546
Ga As3 Ba1 63.851(9) . 3_545
Ba4 As3 Ba1 107.337(9) 6_556 3_545
Ba1 As3 Ba1 90.235(8) 7_565 3_545
Ba2 As3 Ba1 78.898(7) 6_556 3_545
Ba2 As3 Ba1 105.538(8) . 3_545
Ba1 As3 Ba1 163.617(11) 3_546 3_545
Ga As4 Ba3 69.994(11) 8_666 2_564
Ga As4 Ba2 123.854(12) 8_666 7_565
Ba3 As4 Ba2 164.813(10) 2_564 7_565
Ga As4 Ba1 133.271(13) 8_666 .
Ba3 As4 Ba1 87.947(9) 2_564 .
Ba2 As4 Ba1 85.597(8) 7_565 .
Ga As4 Ba2 132.442(12) 8_666 8_665
Ba3 As4 Ba2 80.547(8) 2_564 8_665
Ba2 As4 Ba2 84.781(7) 7_565 8_665
Ba1 As4 Ba2 79.753(7) . 8_665
Ga As4 Ba1 64.303(10) 8_666 6_656
Ba3 As4 Ba1 99.582(9) 2_564 6_656
Ba2 As4 Ba1 83.134(8) 7_565 6_656
Ba1 As4 Ba1 162.387(10) . 6_656
Ba2 As4 Ba1 85.767(7) 8_665 6_656
Ga As4 Ba2 63.979(9) 8_666 8_666
Ba3 As4 Ba2 109.539(9) 2_564 8_666
Ba2 As4 Ba2 83.922(7) 7_565 8_666
Ba1 As4 Ba2 87.524(7) . 8_666
Ba2 As4 Ba2 163.578(11) 8_665 8_666
Ba1 As4 Ba2 104.634(8) 6_656 8_666

loop_
_geom_bond_atom_site_label_1
_geom_bond_atom_site_label_2
_geom_bond_distance
_geom_bond_site_symmetry_2
Ba1 Ga 3.2505(4) 3
Ba1 As3 3.3441(4) 7_565
Ba1 As4 3.3530(4) .
Ba1 As4 3.4150(4) 6_556
Ba1 As3 3.4279(4) 3_556
Ba1 As3 3.4430(4) 3
Ba1 As2 3.5846(3) 5_566
Ba1 Ba1 4.3013(4) 5_566
Ba1 Ba2 4.3349(3) 8_665
Ba1 Ba4 4.3789(3) 2_565
Ba1 Ba2 4.4792(3) 4_455
Ba1 Ba2 4.5442(3) 7_565
Ba2 Ga 3.2715(3) .
Ba2 As4 3.3353(4) 7_565
Ba2 As3 3.3789(4) 6_656
Ba2 As3 3.3937(4) .
Ba2 As4 3.4082(4) 8_656
Ba2 As4 3.4631(4) 8_655
Ba2 As1 3.6071(3) .
Ba2 Ba3 4.3270(3) .
Ba2 Ba1 4.3349(3) 8_656
Ba2 Ba1 4.4792(3) 4
Ba2 Ba1 4.5441(3) 7_565
Ba2 Ba2 4.5466(3) 2_554
Ba3 As4 3.2839(4) 2_565
Ba3 As4 3.2839(4) 8_656
Ba3 As1 3.3032(5) .
Ba3 Ga 3.3903(4) 7_566
Ba3 Ga 3.3903(4) 1_556
Ba3 As2 3.3948(5) 6_657
Ba3 As2 3.4195(5) .
Ba3 As1 3.5780(5) 1_556
Ba3 Ba4 4.2987(4) 1_556
Ba3 Ba2 4.3270(3) 7_565
Ba3 Ba4 4.5338(4) 6_556
Ba4 As3 3.2985(4) 4
Ba4 As3 3.2985(4) 6_656
Ba4 As1 3.3556(5) .
Ba4 As2 3.3740(5) 6_656
Ba4 Ga 3.3948(4) 4
Ba4 Ga 3.3948(4) 6_656
Ba4 As1 3.4519(5) 6_656
Ba4 As2 3.5234(5) 6_657
Ba4 Ba3 4.2987(4) 1_554
Ba4 Ba1 4.3789(3) 8_655
Ba4 Ba1 4.3789(3) 2_564
Ba4 Ba3 4.5338(4) 6_656
Ga As3 2.5245(4) .
Ga As4 2.5281(4) 8_655
Ga As1 2.5299(4) .
Ga As2 2.5589(4) 1_554
Ga Ba1 3.2506(4) 3_545
Ga Ba3 3.3903(4) 1_554
Ga Ba4 3.3947(4) 6_556
As1 Ga 2.5299(4) 7_565
As1 Ba4 3.4519(5) 6_556
As1 Ba3 3.5780(5) 1_554
As1 Ba2 3.6071(3) 7_565
As2 Ga 2.5589(4) 7_566
As2 Ga 2.5589(4) 1_556
As2 Ba4 3.3740(5) 6_556
As2 Ba3 3.3948(5) 6_557
As2 Ba4 3.5234(5) 6_557
As2 Ba1 3.5846(3) 3_546
As2 Ba1 3.5846(3) 5_566
As3 Ba4 3.2985(4) 6_556
As3 Ba1 3.3441(4) 7_565
As3 Ba2 3.3790(4) 6_556
As3 Ba1 3.4279(4) 3_546
As3 Ba1 3.4430(4) 3_545
As4 Ga 2.5281(4) 8_666
As4 Ba3 3.2838(4) 2_564
As4 Ba2 3.3354(4) 7_565
As4 Ba2 3.4081(4) 8_665
As4 Ba1 3.4150(4) 6_656
As4 Ba2 3.4631(4) 8_666
